data_7701071
loop_
_publ_author_name
'Clulow, Rebecca'
'Bradford, Alasdair J.'
'Lee, Stephen L.'
'Lightfoot, Philip'

_publ_section_title
;
 Perovzalates: a family of perovskite-related oxalates.
;
_journal_issue 38
_journal_name_full 'Dalton transactions (Cambridge, England : 2003)'
_journal_page_first 14461
_journal_page_last 14466
_journal_paper_doi 10.1039/c9dt03149a
_journal_volume 48
_journal_year 2019
_chemical_formula_moiety 'C6 Ni O12, K, 3(Li)'
_chemical_formula_sum 'C6 K Li3 Ni O12'
_chemical_formula_weight 382.69
_space_group_crystal_system trigonal
_space_group_IT_number 167
_space_group_name_Hall '-R 3 2"c'
_space_group_name_H-M_alt 'R -3 c :H'
_symmetry_space_group_name_Hall '-R 3 2"c'
_symmetry_space_group_name_H-M 'R -3 c :H'
_audit_creation_method SHELXL-2014/7
_audit_update_record
;
2019-09-05 deposited with the CCDC.    2019-09-06 downloaded from the CCDC.
;
_cell_angle_alpha 90
_cell_angle_beta 90
_cell_angle_gamma 120
_cell_formula_units_Z 6
_cell_length_a 11.3071(8)
_cell_length_b 11.3071(8)
_cell_length_c 14.9434(12)
_cell_measurement_reflns_used 927
_cell_measurement_temperature 173(2)
_cell_measurement_theta_max 27.5
_cell_measurement_theta_min 2.5
_cell_volume 1654.6(2)
_computing_cell_refinement 'CrystalClear-SM Expert 2.1 b45 (Rigaku, 2015)'
_computing_data_collection 'CrystalClear-SM Expert 2.1 b45 (Rigaku, 2015)'
_computing_data_reduction 'CrystalClear-SM Expert 2.1 b45 (Rigaku, 2015)'
_computing_molecular_graphics 'Crystalmaker (Palmer, 2014)'
_computing_publication_material 'WinGX publication routines (Farrugia, 2012)'
_computing_structure_refinement 'SHELXL-2014/7 (Sheldrick, 2014)'
_computing_structure_solution 'SHELXL-2014/7 (Sheldrick, 2014)'
_diffrn_ambient_temperature 173(2)
_diffrn_detector_area_resol_mean 13.6612
_diffrn_measured_fraction_theta_full 0.985
_diffrn_measured_fraction_theta_max 0.988
_diffrn_measurement_device_type 'Rigaku Mercury2 (2x2 bin mode)'
_diffrn_measurement_method 'profile data from \w-scans'
_diffrn_radiation_type MoK\a
_diffrn_radiation_wavelength 0.71075
_diffrn_reflns_av_R_equivalents 0.0432
_diffrn_reflns_av_unetI/netI 0.0176
_diffrn_reflns_Laue_measured_fraction_full 0.985
_diffrn_reflns_Laue_measured_fraction_max 0.988
_diffrn_reflns_limit_h_max 14
_diffrn_reflns_limit_h_min -14
_diffrn_reflns_limit_k_max 14
_diffrn_reflns_limit_k_min -14
_diffrn_reflns_limit_l_max 19
_diffrn_reflns_limit_l_min -19
_diffrn_reflns_number 5246
_diffrn_reflns_point_group_measured_fraction_full 0.985
_diffrn_reflns_point_group_measured_fraction_max 0.988
_diffrn_reflns_theta_full 25.242
_diffrn_reflns_theta_max 27.504
_diffrn_reflns_theta_min 3.430
_diffrn_source 'Sealed Tube'
_exptl_absorpt_coefficient_mu 2.207
_exptl_absorpt_correction_T_max 1.000
_exptl_absorpt_correction_T_min 0.769
_exptl_absorpt_correction_type multi-scan
_exptl_absorpt_process_details
'The program SADABS-2008/1 - G.M. Sheldrick was used to apply a multi-scan absorption correction.'
_exptl_crystal_colour green
_exptl_crystal_density_diffrn 2.304
_exptl_crystal_description prism
_exptl_crystal_F_000 1128
_exptl_crystal_size_max 0.16
_exptl_crystal_size_mid 0.11
_exptl_crystal_size_min 0.10
_refine_diff_density_max 0.500
_refine_diff_density_min -0.643
_refine_diff_density_rms 0.084
_refine_ls_extinction_method none
_refine_ls_goodness_of_fit_ref 0.711
_refine_ls_hydrogen_treatment undef
_refine_ls_matrix_type full
_refine_ls_number_parameters 37
_refine_ls_number_reflns 426
_refine_ls_number_restraints 0
_refine_ls_restrained_S_all 0.711
_refine_ls_R_factor_all 0.0246
_refine_ls_R_factor_gt 0.0216
_refine_ls_shift/su_max 0.000
_refine_ls_shift/su_mean 0.000
_refine_ls_structure_factor_coef Fsqd
_refine_ls_weighting_details 'w=1/[\s^2^(Fo^2^)+(0.1000P)^2^] where P=(Fo^2^+2Fc^2^)/3'
_refine_ls_weighting_scheme calc
_refine_ls_wR_factor_gt 0.0748
_refine_ls_wR_factor_ref 0.0791
_reflns_Friedel_coverage 0.000
_reflns_number_gt 380
_reflns_number_total 426
_reflns_threshold_expression 'I > 2\s(I)'
_cod_data_source_file c9dt03149a2.cif
_cod_data_source_block shelx6
_cod_depositor_comments 'Adding full bibliography for 7701065--7701072.cif.'
_cod_original_cell_volume 1654.6(3)
_cod_database_code 7701071
_shelx_shelxl_version_number 2014/7
_shelx_space_group_comment
;
The symmetry employed for this shelxl refinement is uniquely defined
by the following loop, which should always be used as a source of
symmetry information in preference to the above space-group names.
They are only intended as comments.
;

loop_
_space_group_symop_operation_xyz
'x, y, z'
'-y, x-y, z'
'-x+y, -x, z'
'y, x, -z+1/2'
'x-y, -y, -z+1/2'
'-x, -x+y, -z+1/2'
'x+2/3, y+1/3, z+1/3'
'-y+2/3, x-y+1/3, z+1/3'
'-x+y+2/3, -x+1/3, z+1/3'
'y+2/3, x+1/3, -z+5/6'
'x-y+2/3, -y+1/3, -z+5/6'
'-x+2/3, -x+y+1/3, -z+5/6'
'x+1/3, y+2/3, z+2/3'
'-y+1/3, x-y+2/3, z+2/3'
'-x+y+1/3, -x+2/3, z+2/3'
'y+1/3, x+2/3, -z+7/6'
'x-y+1/3, -y+2/3, -z+7/6'
'-x+1/3, -x+y+2/3, -z+7/6'
'-x, -y, -z'
'y, -x+y, -z'
'x-y, x, -z'
'-y, -x, z-1/2'
'-x+y, y, z-1/2'
'x, x-y, z-1/2'
'-x+2/3, -y+1/3, -z+1/3'
'y+2/3, -x+y+1/3, -z+1/3'
'x-y+2/3, x+1/3, -z+1/3'
'-y+2/3, -x+1/3, z-1/6'
'-x+y+2/3, y+1/3, z-1/6'
'x+2/3, x-y+1/3, z-1/6'
'-x+1/3, -y+2/3, -z+2/3'
'y+1/3, -x+y+2/3, -z+2/3'
'x-y+1/3, x+2/3, -z+2/3'
'-y+1/3, -x+2/3, z+1/6'
'-x+y+1/3, y+2/3, z+1/6'
'x+1/3, x-y+2/3, z+1/6'

loop_
_atom_site_label
_atom_site_type_symbol
_atom_site_fract_x
_atom_site_fract_y
_atom_site_fract_z
_atom_site_U_iso_or_equiv
_atom_site_adp_type
_atom_site_occupancy
_atom_site_site_symmetry_order
_atom_site_calc_flag
_atom_site_refinement_flags_posn
_atom_site_refinement_flags_adp
_atom_site_refinement_flags_occupancy
Ni1 Ni 0.3333 0.6667 0.4167 0.0106(2) Uani 1 6 d S T P
K1 K 1.0000 1.0000 0.5000 0.0237(3) Uani 1 6 d S T P
O2 O 0.50800(11) 0.74299(10) 0.49212(7) 0.0143(3) Uani 1 1 d . . .
O1 O 0.71298(9) 0.76186(10) 0.48313(6) 0.0159(3) Uani 1 1 d . . .
C1 C 0.59370(13) 0.71565(12) 0.45701(8) 0.0132(3) Uani 1 1 d . . .
Li1 Li 0.7973(3) 0.6667 0.4167 0.0162(6) Uani 1 2 d S T P

loop_
_atom_site_aniso_label
_atom_site_aniso_U_11
_atom_site_aniso_U_22
_atom_site_aniso_U_33
_atom_site_aniso_U_23
_atom_site_aniso_U_13
_atom_site_aniso_U_12
Ni1 0.0109(3) 0.0109(3) 0.0101(3) 0.000 0.000 0.00543(14)
K1 0.0232(4) 0.0232(4) 0.0246(6) 0.000 0.000 0.0116(2)
O2 0.0145(6) 0.0173(5) 0.0134(6) -0.0044(4) -0.0021(4) 0.0096(4)
O1 0.0141(5) 0.0188(5) 0.0157(5) -0.0043(3) -0.0034(3) 0.0089(4)
C1 0.0153(6) 0.0116(6) 0.0114(6) -0.0007(5) -0.0008(4) 0.0058(5)
Li1 0.0165(11) 0.0209(16) 0.0125(15) -0.0015(12) -0.0008(6) 0.0104(8)

loop_
_atom_type_symbol
_atom_type_description
_atom_type_scat_dispersion_real
_atom_type_scat_dispersion_imag
_atom_type_scat_source
Ni Ni 0.3393 1.1124 'International Tables Vol C Tables 4.2.6.8 and 6.1.1.4'
K K 0.2009 0.2494 'International Tables Vol C Tables 4.2.6.8 and 6.1.1.4'
Li Li -0.0003 0.0001 'International Tables Vol C Tables 4.2.6.8 and 6.1.1.4'
C C 0.0033 0.0016 'International Tables Vol C Tables 4.2.6.8 and 6.1.1.4'
O O 0.0106 0.0060 'International Tables Vol C Tables 4.2.6.8 and 6.1.1.4'

loop_
_geom_angle_atom_site_label_1
_geom_angle_atom_site_label_2
_geom_angle_atom_site_label_3
_geom_angle
_geom_angle_site_symmetry_1
_geom_angle_site_symmetry_3
O2 Ni1 O2 173.04(5) 12 .
O2 Ni1 O2 92.71(4) 12 10_455
O2 Ni1 O2 92.52(6) . 10_455
O2 Ni1 O2 82.46(5) 12 3_565
O2 Ni1 O2 92.71(4) . 3_565
O2 Ni1 O2 173.04(5) 10_455 3_565
O2 Ni1 O2 92.71(4) 12 11_565
O2 Ni1 O2 82.46(5) . 11_565
O2 Ni1 O2 92.71(4) 10_455 11_565
O2 Ni1 O2 92.52(6) 3_565 11_565
O2 Ni1 O2 92.52(6) 12 2_665
O2 Ni1 O2 92.71(4) . 2_665
O2 Ni1 O2 82.46(5) 10_455 2_665
O2 Ni1 O2 92.71(4) 3_565 2_665
O2 Ni1 O2 173.04(5) 11_565 2_665
O2 Ni1 K1 123.32(3) 12 16_445
O2 Ni1 K1 56.68(3) . 16_445
O2 Ni1 K1 123.32(3) 10_455 16_445
O2 Ni1 K1 56.68(3) 3_565 16_445
O2 Ni1 K1 123.32(3) 11_565 16_445
O2 Ni1 K1 56.68(3) 2_665 16_445
O2 Ni1 K1 56.68(3) 12 13_444
O2 Ni1 K1 123.32(3) . 13_444
O2 Ni1 K1 56.68(3) 10_455 13_444
O2 Ni1 K1 123.32(3) 3_565 13_444
O2 Ni1 K1 56.68(3) 11_565 13_444
O2 Ni1 K1 123.32(3) 2_665 13_444
K1 Ni1 K1 180.0 16_445 13_444
O1 K1 O1 180.0 20_566 2_765
O1 K1 O1 60.689(5) 20_566 .
O1 K1 O1 119.311(5) 2_765 .
O1 K1 O1 119.312(5) 20_566 19_776
O1 K1 O1 60.688(5) 2_765 19_776
O1 K1 O1 180.0 . 19_776
O1 K1 O1 119.311(5) 20_566 21_656
O1 K1 O1 60.689(5) 2_765 21_656
O1 K1 O1 60.690(5) . 21_656
O1 K1 O1 119.309(5) 19_776 21_656
O1 K1 O1 60.689(5) 20_566 3_675
O1 K1 O1 119.311(5) 2_765 3_675
O1 K1 O1 119.310(5) . 3_675
O1 K1 O1 60.691(5) 19_776 3_675
O1 K1 O1 180.0 21_656 3_675
O1 K1 O2 78.70(2) 20_566 16
O1 K1 O2 101.30(2) 2_765 16
O1 K1 O2 117.91(2) . 16
O1 K1 O2 62.09(2) 19_776 16
O1 K1 O2 117.04(3) 21_656 16
O1 K1 O2 62.96(3) 3_675 16
O1 K1 O2 101.30(2) 20_566 28_665
O1 K1 O2 78.70(2) 2_765 28_665
O1 K1 O2 62.09(2) . 28_665
O1 K1 O2 117.91(2) 19_776 28_665
O1 K1 O2 62.96(3) 21_656 28_665
O1 K1 O2 117.04(3) 3_675 28_665
O2 K1 O2 180.0 16 28_665
O1 K1 O2 117.91(2) 20_566 30_565
O1 K1 O2 62.09(2) 2_765 30_565
O1 K1 O2 117.04(3) . 30_565
O1 K1 O2 62.96(3) 19_776 30_565
O1 K1 O2 101.30(2) 21_656 30_565
O1 K1 O2 78.70(2) 3_675 30_565
O2 K1 O2 123.18(3) 16 30_565
O2 K1 O2 56.82(3) 28_665 30_565
O1 K1 O2 62.09(2) 20_566 18_655
O1 K1 O2 117.91(2) 2_765 18_655
O1 K1 O2 62.96(3) . 18_655
O1 K1 O2 117.04(3) 19_776 18_655
O1 K1 O2 78.70(2) 21_656 18_655
O1 K1 O2 101.30(2) 3_675 18_655
O2 K1 O2 56.82(3) 16 18_655
O2 K1 O2 123.18(3) 28_665 18_655
O2 K1 O2 180.0 30_565 18_655
O1 K1 O2 117.04(3) 20_566 17_665
O1 K1 O2 62.96(3) 2_765 17_665
O1 K1 O2 101.30(2) . 17_665
O1 K1 O2 78.70(2) 19_776 17_665
O1 K1 O2 62.09(2) 21_656 17_665
O1 K1 O2 117.91(2) 3_675 17_665
O2 K1 O2 56.82(3) 16 17_665
O2 K1 O2 123.18(3) 28_665 17_665
O2 K1 O2 123.18(3) 30_565 17_665
O2 K1 O2 56.82(3) 18_655 17_665
O1 K1 O2 62.96(3) 20_566 29
O1 K1 O2 117.04(3) 2_765 29
O1 K1 O2 78.70(2) . 29
O1 K1 O2 101.30(2) 19_776 29
O1 K1 O2 117.91(2) 21_656 29
O1 K1 O2 62.09(2) 3_675 29
O2 K1 O2 123.18(3) 16 29
O2 K1 O2 56.82(3) 28_665 29
O2 K1 O2 56.82(3) 30_565 29
O2 K1 O2 123.18(3) 18_655 29
O2 K1 O2 180.0 17_665 29
C1 O2 Ni1 111.23(8) . .
C1 O2 Li1 86.48(10) . 20_566
Ni1 O2 Li1 160.45(10) . 20_566
C1 O2 K1 137.13(8) . 16_445
Ni1 O2 K1 90.00(4) . 16_445
Li1 O2 K1 81.68(3) 20_566 16_445
C1 O1 Li1 108.90(11) . .
C1 O1 Li1 86.36(8) . 20_566
Li1 O1 Li1 162.99(11) . 20_566
C1 O1 K1 149.27(8) . .
Li1 O1 K1 86.16(6) . .
Li1 O1 K1 83.95(4) 20_566 .
O1 C1 O2 124.69(12) . .
O1 C1 C1 118.25(8) . 11_565
O2 C1 C1 117.06(7) . 11_565
O1 C1 Li1 62.79(8) . 20_566
O2 C1 Li1 61.90(7) . 20_566
C1 C1 Li1 178.94(5) 11_565 20_566
O1 C1 Li1 45.23(7) . .
O2 C1 Li1 168.20(9) . .
C1 C1 Li1 73.37(3) 11_565 .
Li1 C1 Li1 107.68(8) 20_566 .
O1 Li1 O1 84.82(14) . 11_565
O1 Li1 O2 99.33(7) . 28_665
O1 Li1 O2 101.89(7) 11_565 28_665
O1 Li1 O2 101.89(7) . 21_656
O1 Li1 O2 99.34(7) 11_565 21_656
O2 Li1 O2 151.1(2) 28_665 21_656
O1 Li1 O1 161.16(5) . 28_665
O1 Li1 O1 93.88(3) 11_565 28_665
O2 Li1 O1 62.47(7) 28_665 28_665
O2 Li1 O1 96.87(11) 21_656 28_665
O1 Li1 O1 93.88(3) . 21_656
O1 Li1 O1 161.16(5) 11_565 21_656
O2 Li1 O1 96.87(11) 28_665 21_656
O2 Li1 O1 62.47(7) 21_656 21_656
O1 Li1 O1 93.26(15) 28_665 21_656
O1 Li1 C1 130.79(5) . 28_665
O1 Li1 C1 99.07(4) 11_565 28_665
O2 Li1 C1 31.62(5) 28_665 28_665
O2 Li1 C1 125.28(15) 21_656 28_665
O1 Li1 C1 30.85(5) 28_665 28_665
O1 Li1 C1 95.99(13) 21_656 28_665
O1 Li1 C1 99.07(4) . 21_656
O1 Li1 C1 130.79(5) 11_565 21_656
O2 Li1 C1 125.28(15) 28_665 21_656
O2 Li1 C1 31.62(5) 21_656 21_656
O1 Li1 C1 95.99(13) 28_665 21_656
O1 Li1 C1 30.85(5) 21_656 21_656
C1 Li1 C1 113.39(15) 28_665 21_656
O1 Li1 C1 25.86(6) . .
O1 Li1 C1 59.00(10) 11_565 .
O2 Li1 C1 104.61(10) 28_665 .
O2 Li1 C1 103.04(10) 21_656 .
O1 Li1 C1 148.36(9) 28_665 .
O1 Li1 C1 117.68(6) 21_656 .
C1 Li1 C1 130.43(9) 28_665 .
C1 Li1 C1 113.81(6) 21_656 .
O1 Li1 C1 59.00(10) . 11_565
O1 Li1 C1 25.86(6) 11_565 11_565
O2 Li1 C1 103.04(10) 28_665 11_565
O2 Li1 C1 104.62(10) 21_656 11_565
O1 Li1 C1 117.68(6) 28_665 11_565
O1 Li1 C1 148.36(9) 21_656 11_565
C1 Li1 C1 113.81(6) 28_665 11_565
C1 Li1 C1 130.43(9) 21_656 11_565
C1 Li1 C1 33.27(7) . 11_565
O1 Li1 K1 133.47(11) . 10_445
O1 Li1 K1 58.88(3) 11_565 10_445
O2 Li1 K1 114.87(5) 28_665 10_445
O2 Li1 K1 61.42(3) 21_656 10_445
O1 Li1 K1 58.57(3) 28_665 10_445
O1 Li1 K1 111.24(9) 21_656 10_445
C1 Li1 K1 86.23(5) 28_665 10_445
C1 Li1 K1 86.47(5) 21_656 10_445
C1 Li1 K1 110.84(8) . 10_445
C1 Li1 K1 82.32(5) 11_565 10_445
O1 Li1 K1 58.88(3) . .
O1 Li1 K1 133.48(11) 11_565 .
O2 Li1 K1 61.42(3) 28_665 .
O2 Li1 K1 114.87(5) 21_656 .
O1 Li1 K1 111.24(9) 28_665 .
O1 Li1 K1 58.57(3) 21_656 .
C1 Li1 K1 86.47(5) 28_665 .
C1 Li1 K1 86.22(5) 21_656 .
C1 Li1 K1 82.32(5) . .
C1 Li1 K1 110.84(8) 11_565 .
K1 Li1 K1 166.68(12) 10_445 .

loop_
_geom_bond_atom_site_label_1
_geom_bond_atom_site_label_2
_geom_bond_distance
_geom_bond_site_symmetry_2
Ni1 O2 2.0523(10) 12
Ni1 O2 2.0523(10) .
Ni1 O2 2.0523(10) 10_455
Ni1 O2 2.0523(10) 3_565
Ni1 O2 2.0523(10) 11_565
Ni1 O2 2.0524(10) 2_665
Ni1 K1 3.7358(3) 16_445
Ni1 K1 3.7359(3) 13_444
K1 O1 3.0179(9) 20_566
K1 O1 3.0179(9) 2_765
K1 O1 3.0179(9) .
K1 O1 3.0179(9) 19_776
K1 O1 3.0180(9) 21_656
K1 O1 3.0180(9) 3_675
K1 O2 3.1215(11) 16
K1 O2 3.1215(11) 28_665
K1 O2 3.1215(11) 30_565
K1 O2 3.1215(11) 18_655
K1 O2 3.1216(11) 17_665
K1 O2 3.1216(11) 29
O2 C1 1.2686(16) .
O2 Li1 2.1344(14) 20_566
O2 K1 3.1216(11) 16_445
O1 C1 1.2408(16) .
O1 Li1 2.020(3) .
O1 Li1 2.152(3) 20_566
C1 C1 1.541(2) 11_565
C1 Li1 2.415(2) 20_566
C1 Li1 2.691(4) .
Li1 O1 2.020(3) 11_565
Li1 O2 2.1343(14) 28_665
Li1 O2 2.1344(14) 21_656
Li1 O1 2.152(3) 28_665
Li1 O1 2.152(3) 21_656
Li1 C1 2.415(2) 28_665
Li1 C1 2.415(2) 21_656
Li1 C1 2.691(4) 11_565
Li1 K1 3.5172(5) 10_445
